data_7242785
loop_
_publ_author_name
'Karnoukhova, Valentina A.'
'Baranov, Vladimir V.'
'Vologzhanina, Anna V.'
'Kravchenko, Angelina N.'
'Fedyanin, Ivan V.'

_publ_section_title
;
 Self-organization of 1,6-dialkyl-3a,6a-diphenylglycolurils in the
 crystalline state
;
_journal_issue 24
_journal_name_full CrystEngComm
_journal_page_first 4312
_journal_page_last 4319
_journal_paper_doi 10.1039/D1CE00434D
_journal_volume 23
_journal_year 2021
_chemical_formula_moiety 'C20 H22 N4 O2, C2 H6 O'
_chemical_formula_sum 'C22 H28 N4 O3'
_chemical_formula_weight 396.48
_space_group_crystal_system triclinic
_space_group_IT_number 2
_space_group_name_Hall '-P 1'
_space_group_name_H-M_alt 'P -1'
_atom_sites_solution_hydrogens mixed
_atom_sites_solution_primary dual
_audit_creation_method SHELXL-2016/6
_audit_update_record
;
2021-03-24 deposited with the CCDC.	2021-05-07 downloaded from the CCDC.
;
_cell_angle_alpha 103.8760(16)
_cell_angle_beta 96.9424(17)
_cell_angle_gamma 97.1860(17)
_cell_formula_units_Z 4
_cell_length_a 12.5231(9)
_cell_length_b 12.9844(10)
_cell_length_c 13.4742(10)
_cell_measurement_reflns_used 543
_cell_measurement_temperature 120(2)
_cell_measurement_theta_max 25
_cell_measurement_theta_min 3
_cell_volume 2084.3(3)
_computing_cell_refinement 'Bruker SAINT'
_computing_data_collection 'Bruker APEX2'
_computing_data_reduction 'Bruker SAINT'
_computing_molecular_graphics 'SHELXTL (Sheldrick, 2008)'
_computing_publication_material 'SHELXTL (Sheldrick, 2008)'
_computing_structure_refinement 'SHELXL (Sheldrick, 2015b)'
_computing_structure_solution 'SHELXT (Sheldrick, 2015a)'
_diffrn_ambient_temperature 120(2)
_diffrn_detector_type 'Bruker APEX II CCD area detector'
_diffrn_measured_fraction_theta_full 0.999
_diffrn_measured_fraction_theta_max 1.000
_diffrn_measurement_device_type 'Bruker APEX DUO diffractometer'
_diffrn_measurement_method 'omega scans'
_diffrn_radiation_type MoK\a
_diffrn_radiation_wavelength 0.71073
_diffrn_reflns_av_R_equivalents 0.0558
_diffrn_reflns_av_unetI/netI 0.0625
_diffrn_reflns_Laue_measured_fraction_full 0.999
_diffrn_reflns_Laue_measured_fraction_max 1.000
_diffrn_reflns_limit_h_max 17
_diffrn_reflns_limit_h_min -17
_diffrn_reflns_limit_k_max 18
_diffrn_reflns_limit_k_min -18
_diffrn_reflns_limit_l_max 18
_diffrn_reflns_limit_l_min -18
_diffrn_reflns_number 37248
_diffrn_reflns_point_group_measured_fraction_full 0.999
_diffrn_reflns_point_group_measured_fraction_max 1.000
_diffrn_reflns_theta_full 25.242
_diffrn_reflns_theta_max 29.999
_diffrn_reflns_theta_min 1.576
_exptl_absorpt_coefficient_mu 0.086
_exptl_absorpt_correction_T_max 0.7461
_exptl_absorpt_correction_T_min 0.6833
_exptl_absorpt_correction_type multi-scan
_exptl_absorpt_process_details SADABS
_exptl_crystal_colour colorless
_exptl_crystal_density_diffrn 1.264
_exptl_crystal_description prism
_exptl_crystal_F_000 848
_exptl_crystal_size_max 0.290
_exptl_crystal_size_mid 0.210
_exptl_crystal_size_min 0.200
_refine_diff_density_max 0.681
_refine_diff_density_min -0.294
_refine_diff_density_rms 0.059
_refine_ls_extinction_method none
_refine_ls_goodness_of_fit_ref 1.014
_refine_ls_hydrogen_treatment mixed
_refine_ls_matrix_type full
_refine_ls_number_parameters 578
_refine_ls_number_reflns 12149
_refine_ls_number_restraints 24
_refine_ls_restrained_S_all 1.016
_refine_ls_R_factor_all 0.0905
_refine_ls_R_factor_gt 0.0572
_refine_ls_shift/su_max 0.000
_refine_ls_shift/su_mean 0.000
_refine_ls_structure_factor_coef Fsqd
_refine_ls_weighting_details 'w=1/[\s^2^(Fo^2^)+(0.0617P)^2^+1.0227P] where P=(Fo^2^+2Fc^2^)/3'
_refine_ls_weighting_scheme calc
_refine_ls_wR_factor_gt 0.1335
_refine_ls_wR_factor_ref 0.1510
_reflns_Friedel_coverage 0.000
_reflns_number_gt 8319
_reflns_number_total 12149
_reflns_threshold_expression I>2\s(I)
_cod_data_source_file d1ce00434d4.cif
_cod_data_source_block 1b-EtOH
_cod_depositor_comments 'Adding full bibliography for 7242772--7242787.cif.'
_cod_database_code 7242785
_shelx_shelxl_version_number 2016/6
_shelx_space_group_comment
;
The symmetry employed for this shelxl refinement is uniquely defined
by the following loop, which should always be used as a source of
symmetry information in preference to the above space-group names.
They are only intended as comments.
;
_shelx_estimated_absorpt_t_min 0.976
_shelx_estimated_absorpt_t_max 0.983

loop_
_space_group_symop_operation_xyz
'x, y, z'
'-x, -y, -z'

loop_
_atom_site_label
_atom_site_type_symbol
_atom_site_fract_x
_atom_site_fract_y
_atom_site_fract_z
_atom_site_U_iso_or_equiv
_atom_site_adp_type
_atom_site_occupancy
_atom_site_site_symmetry_order
_atom_site_calc_flag
_atom_site_refinement_flags_posn
_atom_site_refinement_flags_adp
_atom_site_refinement_flags_occupancy
_atom_site_disorder_assembly
_atom_site_disorder_group
O1 O 1.01704(10) 1.09826(9) 0.12129(9) 0.0190(3) Uani 1 1 d . . . . .
O2 O 0.93515(10) 0.80524(10) 0.36274(9) 0.0226(3) Uani 1 1 d . . . . .
N1 N 0.90708(12) 0.93215(11) 0.07560(11) 0.0162(3) Uani 1 1 d . . . . .
H1N H 0.9305(18) 0.9039(17) 0.0203(18) 0.025(6) Uiso 1 1 d . . . . .
N2 N 0.89515(11) 1.04728(11) 0.22183(10) 0.0152(3) Uani 1 1 d . . . . .
N3 N 0.82222(11) 0.91234(11) 0.30474(10) 0.0155(3) Uani 1 1 d . . . . .
N4 N 0.91543(11) 0.81929(12) 0.19423(11) 0.0157(3) Uani 1 1 d . . . . .
H4N H 0.9396(18) 0.7597(19) 0.1707(17) 0.030(6) Uiso 1 1 d . . . . .
C1 C 0.84598(13) 0.86684(13) 0.12882(12) 0.0142(3) Uani 1 1 d . . . . .
C2 C 0.94627(13) 1.03132(13) 0.13788(12) 0.0152(3) Uani 1 1 d . . . . .
C3 C 0.80999(13) 0.95648(13) 0.21579(12) 0.0141(3) Uani 1 1 d . . . . .
C4 C 0.89482(13) 0.84179(13) 0.29329(13) 0.0168(3) Uani 1 1 d . . . . .
C5 C 0.75584(13) 0.78508(13) 0.05668(12) 0.0149(3) Uani 1 1 d . . . . .
C6 C 0.70508(14) 0.80767(14) -0.03165(13) 0.0184(3) Uani 1 1 d . . . . .
H6A H 0.727570 0.874164 -0.046671 0.022 Uiso 1 1 calc R U . . .
C7 C 0.62177(14) 0.73342(15) -0.09781(14) 0.0210(4) Uani 1 1 d . . . . .
H7A H 0.587694 0.749143 -0.158162 0.025 Uiso 1 1 calc R U . . .
C8 C 0.58802(14) 0.63644(15) -0.07631(14) 0.0228(4) Uani 1 1 d . . . . .
H8A H 0.531073 0.585621 -0.121820 0.027 Uiso 1 1 calc R U . . .
C9 C 0.63761(15) 0.61408(15) 0.01162(14) 0.0227(4) Uani 1 1 d . . . . .
H9A H 0.614219 0.547919 0.026878 0.027 Uiso 1 1 calc R U . . .
C10 C 0.72154(14) 0.68780(14) 0.07790(13) 0.0184(3) Uani 1 1 d . . . . .
H10A H 0.755615 0.671610 0.137997 0.022 Uiso 1 1 calc R U . . .
C11 C 0.69712(13) 0.98261(13) 0.19126(12) 0.0155(3) Uani 1 1 d . . . . .
C12 C 0.68144(14) 1.06855(14) 0.14939(13) 0.0200(3) Uani 1 1 d . . . . .
H12A H 0.742363 1.113256 0.138038 0.024 Uiso 1 1 calc R U . . .
C13 C 0.57672(16) 1.08911(15) 0.12414(14) 0.0245(4) Uani 1 1 d . . . . .
H13A H 0.566341 1.147887 0.095478 0.029 Uiso 1 1 calc R U . . .
C14 C 0.48788(15) 1.02488(16) 0.14037(15) 0.0259(4) Uani 1 1 d . . . . .
H14A H 0.416504 1.039935 0.124024 0.031 Uiso 1 1 calc R U . . .
C15 C 0.50303(14) 0.93823(15) 0.18064(15) 0.0239(4) Uani 1 1 d . . . . .
H15A H 0.441825 0.893386 0.191323 0.029 Uiso 1 1 calc R U . . .
C16 C 0.60707(14) 0.91671(14) 0.20539(14) 0.0191(3) Uani 1 1 d . . . . .
H16A H 0.616895 0.856612 0.232164 0.023 Uiso 1 1 calc R U . . .
C17 C 0.92608(15) 1.14282(13) 0.30831(13) 0.0193(3) Uani 1 1 d . . . . .
H17A H 0.864023 1.153122 0.346745 0.023 Uiso 1 1 calc R U . . .
H17B H 0.942826 1.206560 0.281347 0.023 Uiso 1 1 calc R U . . .
C18 C 1.02445(16) 1.13405(16) 0.38151(14) 0.0258(4) Uani 1 1 d . . . . .
H18A H 1.041119 1.198262 0.439932 0.039 Uiso 1 1 calc R U . . .
H18B H 1.087161 1.128017 0.344664 0.039 Uiso 1 1 calc R U . . .
H18C H 1.008646 1.070187 0.407245 0.039 Uiso 1 1 calc R U . . .
C19 C 0.79586(14) 0.96208(14) 0.40686(13) 0.0189(3) Uani 1 1 d . . . . .
H19A H 0.756846 1.022797 0.401610 0.023 Uiso 1 1 calc R U . . .
H19B H 0.864440 0.991404 0.455947 0.023 Uiso 1 1 calc R U . . .
C20 C 0.72623(17) 0.88394(16) 0.44907(15) 0.0274(4) Uani 1 1 d . . . . .
H20A H 0.719387 0.918054 0.520741 0.041 Uiso 1 1 calc R U . . .
H20B H 0.760446 0.819729 0.446989 0.041 Uiso 1 1 calc R U . . .
H20C H 0.653763 0.863404 0.406842 0.041 Uiso 1 1 calc R U . . .
O1A O 0.00068(10) 0.62351(10) 0.14402(9) 0.0215(3) Uani 1 1 d . . . . .
O2A O 0.07072(11) 0.39472(10) 0.44558(10) 0.0241(3) Uani 1 1 d . . . . .
N1A N 0.09934(12) 0.68084(12) 0.30911(11) 0.0169(3) Uani 1 1 d . . . . .
H1NA H 0.0605(18) 0.7267(18) 0.3342(17) 0.026(6) Uiso 1 1 d . . . . .
N2A N 0.12289(11) 0.52707(11) 0.20531(11) 0.0158(3) Uani 1 1 d . . . . .
N3A N 0.19051(11) 0.45168(11) 0.34556(11) 0.0156(3) Uani 1 1 d . . . . .
N4A N 0.09582(12) 0.56801(12) 0.42840(12) 0.0178(3) Uani 1 1 d . . . . .
H4NA H 0.054(2) 0.591(2) 0.470(2) 0.044(7) Uiso 1 1 d . . . . .
C1A C 0.16236(13) 0.63274(13) 0.37709(12) 0.0148(3) Uani 1 1 d . . . . .
C2A C 0.06725(13) 0.61106(13) 0.21342(13) 0.0168(3) Uani 1 1 d . . . . .
C3A C 0.20368(13) 0.53998(13) 0.29735(12) 0.0141(3) Uani 1 1 d . . . . .
C4A C 0.11393(13) 0.46529(14) 0.41018(13) 0.0171(3) Uani 1 1 d . . . . .
C5A C 0.25286(13) 0.71271(13) 0.45058(13) 0.0169(3) Uani 1 1 d . . . . .
C6A C 0.30312(15) 0.79816(14) 0.41943(15) 0.0230(4) Uani 1 1 d . . . . .
H6AA H 0.274387 0.811532 0.355999 0.028 Uiso 1 1 calc R U . . .
C7A C 0.39515(17) 0.86439(16) 0.48017(17) 0.0319(5) Uani 1 1 d . . . . .
H7AA H 0.429789 0.922087 0.457542 0.038 Uiso 1 1 calc R U . . .
C8A C 0.43660(17) 0.84694(17) 0.57318(17) 0.0355(5) Uani 1 1 d . . . . .
H8AA H 0.499792 0.892232 0.614550 0.043 Uiso 1 1 calc R U . . .
C9A C 0.38577(17) 0.76335(19) 0.60577(15) 0.0338(5) Uani 1 1 d . . . . .
H9AA H 0.413508 0.751850 0.670354 0.041 Uiso 1 1 calc R U . . .
C10A C 0.29406(16) 0.69558(16) 0.54480(14) 0.0260(4) Uani 1 1 d . . . . .
H10B H 0.259765 0.637808 0.567537 0.031 Uiso 1 1 calc R U . . .
C11A C 0.31890(13) 0.56908(13) 0.27840(13) 0.0159(3) Uani 1 1 d . . . . .
C12A C 0.33889(15) 0.61501(14) 0.19808(14) 0.0194(3) Uani 1 1 d . . . . .
H12B H 0.279584 0.623188 0.151065 0.023 Uiso 1 1 calc R U . . .
C13A C 0.44489(15) 0.64902(15) 0.18603(15) 0.0241(4) Uani 1 1 d . . . . .
H13B H 0.457845 0.680558 0.130968 0.029 Uiso 1 1 calc R U . . .
C14A C 0.53138(15) 0.63727(15) 0.25353(15) 0.0263(4) Uani 1 1 d . . . . .
H14B H 0.603890 0.660384 0.244875 0.032 Uiso 1 1 calc R U . . .
C15A C 0.51268(15) 0.59173(16) 0.33408(15) 0.0250(4) Uani 1 1 d . . . . .
H15B H 0.572339 0.583440 0.380628 0.030 Uiso 1 1 calc R U . . .
C16A C 0.40692(14) 0.55828(14) 0.34673(13) 0.0193(3) Uani 1 1 d . . . . .
H16B H 0.394343 0.527715 0.402479 0.023 Uiso 1 1 calc R U . . .
C17A C 0.11372(14) 0.44504(14) 0.10818(13) 0.0189(3) Uani 1 1 d . . . . .
H17C H 0.181523 0.413192 0.106961 0.023 Uiso 1 1 calc R U . . .
H17D H 0.106019 0.479170 0.049965 0.023 Uiso 1 1 calc R U . . .
C18A C 0.01748(16) 0.35644(15) 0.09292(15) 0.0264(4) Uani 1 1 d . . . . .
H18D H 0.016219 0.302289 0.027912 0.040 Uiso 1 1 calc R U . . .
H18E H -0.050240 0.386911 0.090274 0.040 Uiso 1 1 calc R U . . .
H18F H 0.024232 0.322833 0.150725 0.040 Uiso 1 1 calc R U . . .
C19A C 0.21779(14) 0.34494(13) 0.30348(13) 0.0185(3) Uani 1 1 d . . . . .
H19C H 0.253943 0.346226 0.242283 0.022 Uiso 1 1 calc R U . . .
H19D H 0.149582 0.292424 0.280023 0.022 Uiso 1 1 calc R U . . .
C20A C 0.29154(16) 0.30773(15) 0.38051(16) 0.0275(4) Uani 1 1 d . . . . .
H20D H 0.298649 0.232591 0.351348 0.041 Uiso 1 1 calc R U . . .
H20E H 0.260245 0.313971 0.444531 0.041 Uiso 1 1 calc R U . . .
H20F H 0.363563 0.352490 0.395613 0.041 Uiso 1 1 calc R U . . .
O1S O 0.22714(12) 1.05684(12) 0.19854(13) 0.0324(3) Uani 1 1 d . . . . .
H1S H 0.169(2) 1.068(2) 0.174(2) 0.053(9) Uiso 1 1 d . . . . .
C1S C 0.20646(17) 0.95137(18) 0.21133(18) 0.0351(5) Uani 1 1 d . . . . .
H1SB H 0.139880 0.943763 0.243503 0.042 Uiso 1 1 calc R U . . .
H1SC H 0.267945 0.940277 0.259079 0.042 Uiso 1 1 calc R U . . .
C2S C 0.19182(18) 0.86644(19) 0.1112(2) 0.0426(6) Uani 1 1 d . . . . .
H2SA H 0.177901 0.795328 0.124423 0.064 Uiso 1 1 calc R U . . .
H2SB H 0.258053 0.872548 0.079668 0.064 Uiso 1 1 calc R U . . .
H2SC H 0.129921 0.875898 0.064179 0.064 Uiso 1 1 calc R U . . .
O1SA O 0.2180(3) 0.3993(3) 0.6874(4) 0.0571(14) Uani 0.523(6) 1 d . U P A 1
H1SA H 0.170830 0.346623 0.661700 0.069 Uiso 0.523(6) 1 d R U P A 1
C1SA C 0.1811(13) 0.5001(9) 0.7141(12) 0.063(2) Uani 0.523(6) 1 d . U P A 1
H1SD H 0.119006 0.495044 0.752681 0.075 Uiso 0.523(6) 1 calc R U P A 1
H1SE H 0.157020 0.522626 0.650957 0.075 Uiso 0.523(6) 1 calc R U P A 1
C2SA C 0.2785(11) 0.5824(10) 0.7827(11) 0.069(3) Uani 0.523(6) 1 d . U P A 1
H2SD H 0.255946 0.653093 0.803272 0.103 Uiso 0.523(6) 1 calc R U P A 1
H2SE H 0.339043 0.587178 0.743388 0.103 Uiso 0.523(6) 1 calc R U P A 1
H2SF H 0.301859 0.558899 0.844567 0.103 Uiso 0.523(6) 1 calc R U P A 1
O1S' O 0.2275(3) 0.4600(4) 0.6422(3) 0.0503(15) Uani 0.477(6) 1 d . U P A 2
H1S' H 0.180948 0.430589 0.589234 0.060 Uiso 0.477(6) 1 d R U P A 2
C1S' C 0.1820(9) 0.5172(10) 0.7220(9) 0.045(2) Uani 0.477(6) 1 d . U P A 2
H1SF H 0.141473 0.466551 0.753911 0.053 Uiso 0.477(6) 1 calc R U P A 2
H1SG H 0.129622 0.558176 0.694007 0.053 Uiso 0.477(6) 1 calc R U P A 2
C2S' C 0.2652(9) 0.5916(14) 0.8011(10) 0.055(2) Uani 0.477(6) 1 d . U P A 2
H2SG H 0.233759 0.616603 0.864087 0.082 Uiso 0.477(6) 1 calc R U P A 2
H2SH H 0.291228 0.653228 0.775557 0.082 Uiso 0.477(6) 1 calc R U P A 2
H2SI H 0.326299 0.554696 0.816797 0.082 Uiso 0.477(6) 1 calc R U P A 2

loop_
_atom_site_aniso_label
_atom_site_aniso_U_11
_atom_site_aniso_U_22
_atom_site_aniso_U_33
_atom_site_aniso_U_23
_atom_site_aniso_U_13
_atom_site_aniso_U_12
O1 0.0199(6) 0.0190(6) 0.0187(6) 0.0062(5) 0.0054(5) -0.0001(5)
O2 0.0258(7) 0.0295(7) 0.0182(6) 0.0110(5) 0.0048(5) 0.0144(5)
N1 0.0182(7) 0.0164(7) 0.0144(7) 0.0034(5) 0.0062(5) 0.0013(5)
N2 0.0146(6) 0.0159(6) 0.0146(6) 0.0033(5) 0.0037(5) 0.0010(5)
N3 0.0163(6) 0.0191(7) 0.0141(6) 0.0070(5) 0.0055(5) 0.0064(5)
N4 0.0165(7) 0.0178(7) 0.0146(6) 0.0046(5) 0.0031(5) 0.0080(5)
C1 0.0140(7) 0.0163(7) 0.0131(7) 0.0041(6) 0.0027(6) 0.0039(6)
C2 0.0145(7) 0.0176(8) 0.0146(7) 0.0057(6) 0.0021(6) 0.0041(6)
C3 0.0139(7) 0.0157(7) 0.0131(7) 0.0041(6) 0.0023(6) 0.0030(6)
C4 0.0152(7) 0.0185(8) 0.0174(8) 0.0054(6) 0.0034(6) 0.0031(6)
C5 0.0136(7) 0.0161(7) 0.0153(7) 0.0028(6) 0.0045(6) 0.0039(6)
C6 0.0178(8) 0.0191(8) 0.0183(8) 0.0033(6) 0.0035(6) 0.0050(6)
C7 0.0181(8) 0.0255(9) 0.0179(8) 0.0018(7) 0.0006(6) 0.0078(7)
C8 0.0148(8) 0.0222(9) 0.0252(9) -0.0041(7) 0.0025(7) 0.0004(7)
C9 0.0221(9) 0.0186(8) 0.0261(9) 0.0029(7) 0.0086(7) -0.0004(7)
C10 0.0191(8) 0.0182(8) 0.0184(8) 0.0043(6) 0.0060(6) 0.0024(6)
C11 0.0160(7) 0.0171(8) 0.0138(7) 0.0025(6) 0.0030(6) 0.0061(6)
C12 0.0198(8) 0.0223(8) 0.0193(8) 0.0067(7) 0.0032(7) 0.0065(7)
C13 0.0268(9) 0.0257(9) 0.0231(9) 0.0081(7) 0.0004(7) 0.0119(8)
C14 0.0185(8) 0.0308(10) 0.0267(9) 0.0032(8) -0.0015(7) 0.0107(7)
C15 0.0152(8) 0.0275(9) 0.0280(9) 0.0056(8) 0.0031(7) 0.0029(7)
C16 0.0176(8) 0.0186(8) 0.0212(8) 0.0044(7) 0.0031(6) 0.0040(6)
C17 0.0260(9) 0.0146(8) 0.0165(8) 0.0015(6) 0.0055(7) 0.0029(7)
C18 0.0281(10) 0.0264(9) 0.0190(9) 0.0052(7) -0.0012(7) -0.0039(8)
C19 0.0217(8) 0.0233(8) 0.0141(8) 0.0056(6) 0.0065(6) 0.0076(7)
C20 0.0322(10) 0.0326(10) 0.0234(9) 0.0113(8) 0.0154(8) 0.0089(8)
O1A 0.0241(6) 0.0216(6) 0.0189(6) 0.0049(5) -0.0001(5) 0.0078(5)
O2A 0.0269(7) 0.0211(6) 0.0292(7) 0.0102(5) 0.0157(6) 0.0039(5)
N1A 0.0179(7) 0.0157(7) 0.0175(7) 0.0029(5) 0.0026(5) 0.0070(6)
N2A 0.0159(6) 0.0166(7) 0.0148(6) 0.0032(5) 0.0017(5) 0.0041(5)
N3A 0.0164(6) 0.0149(6) 0.0184(7) 0.0064(5) 0.0076(5) 0.0044(5)
N4A 0.0170(7) 0.0173(7) 0.0209(7) 0.0048(6) 0.0098(6) 0.0031(5)
C1A 0.0148(7) 0.0143(7) 0.0159(7) 0.0038(6) 0.0043(6) 0.0032(6)
C2A 0.0153(7) 0.0162(8) 0.0195(8) 0.0050(6) 0.0043(6) 0.0028(6)
C3A 0.0139(7) 0.0138(7) 0.0151(7) 0.0038(6) 0.0035(6) 0.0030(6)
C4A 0.0136(7) 0.0198(8) 0.0183(8) 0.0045(6) 0.0051(6) 0.0022(6)
C5A 0.0153(7) 0.0170(8) 0.0168(8) -0.0003(6) 0.0042(6) 0.0039(6)
C6A 0.0224(9) 0.0178(8) 0.0264(9) 0.0031(7) 0.0014(7) 0.0016(7)
C7A 0.0279(10) 0.0214(9) 0.0402(12) -0.0003(8) 0.0041(9) -0.0019(8)
C8A 0.0230(10) 0.0333(11) 0.0361(12) -0.0110(9) -0.0017(8) -0.0031(8)
C9A 0.0296(10) 0.0469(13) 0.0186(9) 0.0005(9) -0.0033(8) 0.0053(9)
C10A 0.0261(9) 0.0322(10) 0.0177(8) 0.0032(8) 0.0042(7) 0.0025(8)
C11A 0.0156(7) 0.0134(7) 0.0179(8) 0.0011(6) 0.0059(6) 0.0027(6)
C12A 0.0228(8) 0.0169(8) 0.0200(8) 0.0049(7) 0.0069(7) 0.0046(7)
C13A 0.0273(9) 0.0203(9) 0.0259(9) 0.0061(7) 0.0118(8) 0.0008(7)
C14A 0.0196(8) 0.0234(9) 0.0332(10) 0.0014(8) 0.0120(8) -0.0025(7)
C15A 0.0165(8) 0.0291(10) 0.0263(9) 0.0024(8) 0.0027(7) 0.0015(7)
C16A 0.0176(8) 0.0205(8) 0.0188(8) 0.0035(7) 0.0041(6) 0.0017(6)
C17A 0.0234(8) 0.0181(8) 0.0143(8) 0.0017(6) 0.0024(6) 0.0047(7)
C18A 0.0302(10) 0.0221(9) 0.0223(9) 0.0032(7) -0.0011(8) -0.0033(7)
C19A 0.0210(8) 0.0157(8) 0.0209(8) 0.0053(6) 0.0075(7) 0.0062(6)
C20A 0.0269(9) 0.0228(9) 0.0356(11) 0.0116(8) 0.0024(8) 0.0088(8)
O1S 0.0228(7) 0.0332(8) 0.0443(9) 0.0174(7) 0.0043(6) 0.0028(6)
C1S 0.0259(10) 0.0411(12) 0.0483(13) 0.0271(11) 0.0099(9) 0.0081(9)
C2S 0.0244(10) 0.0336(12) 0.0684(17) 0.0148(12) -0.0004(11) 0.0032(9)
O1SA 0.0372(19) 0.044(2) 0.091(3) 0.021(2) 0.0070(18) 0.0063(15)
C1SA 0.052(4) 0.053(3) 0.079(5) 0.026(3) -0.009(4) -0.002(3)
C2SA 0.070(6) 0.048(4) 0.080(6) 0.026(4) -0.020(4) -0.008(4)
O1S' 0.0323(18) 0.075(3) 0.042(2) 0.010(2) 0.0045(16) 0.0120(19)
C1S' 0.019(3) 0.085(5) 0.035(3) 0.025(3) 0.013(2) 0.002(3)
C2S' 0.022(3) 0.089(6) 0.049(4) 0.018(4) 0.005(3) -0.006(3)

loop_
_atom_type_symbol
_atom_type_description
_atom_type_scat_dispersion_real
_atom_type_scat_dispersion_imag
_atom_type_scat_source
C C 0.0033 0.0016 'International Tables Vol C Tables 4.2.6.8 and 6.1.1.4'
H H 0.0000 0.0000 'International Tables Vol C Tables 4.2.6.8 and 6.1.1.4'
N N 0.0061 0.0033 'International Tables Vol C Tables 4.2.6.8 and 6.1.1.4'
O O 0.0106 0.0060 'International Tables Vol C Tables 4.2.6.8 and 6.1.1.4'

loop_
_geom_angle_atom_site_label_1
_geom_angle_atom_site_label_2
_geom_angle_atom_site_label_3
_geom_angle
_geom_angle_site_symmetry_1
_geom_angle_site_symmetry_3
_geom_angle_publ_flag
C2 N1 C1 111.23(14) . . ?
C2 N1 H1N 125.0(15) . . ?
C1 N1 H1N 121.1(15) . . ?
C2 N2 C17 122.52(14) . . ?
C2 N2 C3 112.00(13) . . ?
C17 N2 C3 125.45(13) . . ?
C4 N3 C3 109.98(13) . . ?
C4 N3 C19 121.46(14) . . ?
C3 N3 C19 124.97(13) . . ?
C4 N4 C1 112.02(13) . . ?
C4 N4 H4N 117.8(15) . . ?
C1 N4 H4N 122.9(15) . . ?
N1 C1 N4 112.80(13) . . ?
N1 C1 C5 112.60(13) . . ?
N4 C1 C5 112.74(13) . . ?
N1 C1 C3 101.23(12) . . ?
N4 C1 C3 99.60(12) . . ?
C5 C1 C3 116.78(13) . . ?
O1 C2 N1 126.10(15) . . ?
O1 C2 N2 124.77(15) . . ?
N1 C2 N2 109.13(14) . . ?
N3 C3 N2 113.43(13) . . ?
N3 C3 C11 112.78(13) . . ?
N2 C3 C11 111.93(13) . . ?
N3 C3 C1 102.12(12) . . ?
N2 C3 C1 99.80(12) . . ?
C11 C3 C1 115.84(13) . . ?
O2 C4 N4 125.87(15) . . ?
O2 C4 N3 124.68(15) . . ?
N4 C4 N3 109.46(14) . . ?
C10 C5 C6 119.19(15) . . ?
C10 C5 C1 120.92(15) . . ?
C6 C5 C1 119.88(15) . . ?
C7 C6 C5 120.23(16) . . ?
C7 C6 H6A 119.9 . . ?
C5 C6 H6A 119.9 . . ?
C8 C7 C6 120.32(17) . . ?
C8 C7 H7A 119.8 . . ?
C6 C7 H7A 119.8 . . ?
C9 C8 C7 119.62(16) . . ?
C9 C8 H8A 120.2 . . ?
C7 C8 H8A 120.2 . . ?
C8 C9 C10 120.36(17) . . ?
C8 C9 H9A 119.8 . . ?
C10 C9 H9A 119.8 . . ?
C5 C10 C9 120.27(16) . . ?
C5 C10 H10A 119.9 . . ?
C9 C10 H10A 119.9 . . ?
C16 C11 C12 119.26(15) . . ?
C16 C11 C3 119.76(14) . . ?
C12 C11 C3 120.89(15) . . ?
C13 C12 C11 120.04(17) . . ?
C13 C12 H12A 120.0 . . ?
C11 C12 H12A 120.0 . . ?
C14 C13 C12 120.44(17) . . ?
C14 C13 H13A 119.8 . . ?
C12 C13 H13A 119.8 . . ?
C13 C14 C15 119.70(17) . . ?
C13 C14 H14A 120.1 . . ?
C15 C14 H14A 120.1 . . ?
C16 C15 C14 120.24(17) . . ?
C16 C15 H15A 119.9 . . ?
C14 C15 H15A 119.9 . . ?
C15 C16 C11 120.29(16) . . ?
C15 C16 H16A 119.9 . . ?
C11 C16 H16A 119.9 . . ?
N2 C17 C18 111.73(14) . . ?
N2 C17 H17A 109.3 . . ?
C18 C17 H17A 109.3 . . ?
N2 C17 H17B 109.3 . . ?
C18 C17 H17B 109.3 . . ?
H17A C17 H17B 107.9 . . ?
C17 C18 H18A 109.5 . . ?
C17 C18 H18B 109.5 . . ?
H18A C18 H18B 109.5 . . ?
C17 C18 H18C 109.5 . . ?
H18A C18 H18C 109.5 . . ?
H18B C18 H18C 109.5 . . ?
N3 C19 C20 112.73(15) . . ?
N3 C19 H19A 109.0 . . ?
C20 C19 H19A 109.0 . . ?
N3 C19 H19B 109.0 . . ?
C20 C19 H19B 109.0 . . ?
H19A C19 H19B 107.8 . . ?
C19 C20 H20A 109.5 . . ?
C19 C20 H20B 109.5 . . ?
H20A C20 H20B 109.5 . . ?
C19 C20 H20C 109.5 . . ?
H20A C20 H20C 109.5 . . ?
H20B C20 H20C 109.5 . . ?
C2A N1A C1A 110.85(13) . . ?
C2A N1A H1NA 121.5(15) . . ?
C1A N1A H1NA 119.5(15) . . ?
C2A N2A C17A 121.76(14) . . ?
C2A N2A C3A 112.12(13) . . ?
C17A N2A C3A 125.31(13) . . ?
C4A N3A C3A 110.39(13) . . ?
C4A N3A C19A 120.79(14) . . ?
C3A N3A C19A 124.62(13) . . ?
C4A N4A C1A 113.21(14) . . ?
C4A N4A H4NA 120.9(18) . . ?
C1A N4A H4NA 125.7(18) . . ?
N1A C1A N4A 113.39(13) . . ?
N1A C1A C5A 112.67(14) . . ?
N4A C1A C5A 113.35(14) . . ?
N1A C1A C3A 102.18(12) . . ?
N4A C1A C3A 99.95(12) . . ?
C5A C1A C3A 114.14(13) . . ?
O1A C2A N2A 124.95(16) . . ?
O1A C2A N1A 125.62(15) . . ?
N2A C2A N1A 109.40(14) . . ?
N3A C3A N2A 113.77(13) . . ?
N3A C3A C11A 113.38(13) . . ?
N2A C3A C11A 112.32(13) . . ?
N3A C3A C1A 101.91(12) . . ?
N2A C3A C1A 100.21(12) . . ?
C11A C3A C1A 114.12(13) . . ?
O2A C4A N4A 126.55(15) . . ?
O2A C4A N3A 124.68(16) . . ?
N4A C4A N3A 108.77(14) . . ?
C6A C5A C10A 119.22(16) . . ?
C6A C5A C1A 119.62(15) . . ?
C10A C5A C1A 120.82(16) . . ?
C5A C6A C7A 120.46(18) . . ?
C5A C6A H6AA 119.8 . . ?
C7A C6A H6AA 119.8 . . ?
C8A C7A C6A 120.3(2) . . ?
C8A C7A H7AA 119.8 . . ?
C6A C7A H7AA 119.8 . . ?
C9A C8A C7A 119.56(19) . . ?
C9A C8A H8AA 120.2 . . ?
C7A C8A H8AA 120.2 . . ?
C8A C9A C10A 120.55(19) . . ?
C8A C9A H9AA 119.7 . . ?
C10A C9A H9AA 119.7 . . ?
C5A C10A C9A 119.83(19) . . ?
C5A C10A H10B 120.1 . . ?
C9A C10A H10B 120.1 . . ?
C12A C11A C16A 118.89(15) . . ?
C12A C11A C3A 120.77(15) . . ?
C16A C11A C3A 120.12(15) . . ?
C13A C12A C11A 120.42(17) . . ?
C13A C12A H12B 119.8 . . ?
C11A C12A H12B 119.8 . . ?
C14A C13A C12A 120.24(17) . . ?
C14A C13A H13B 119.9 . . ?
C12A C13A H13B 119.9 . . ?
C13A C14A C15A 119.97(17) . . ?
C13A C14A H14B 120.0 . . ?
C15A C14A H14B 120.0 . . ?
C14A C15A C16A 119.95(18) . . ?
C14A C15A H15B 120.0 . . ?
C16A C15A H15B 120.0 . . ?
C15A C16A C11A 120.52(17) . . ?
C15A C16A H16B 119.7 . . ?
C11A C16A H16B 119.7 . . ?
N2A C17A C18A 112.58(14) . . ?
N2A C17A H17C 109.1 . . ?
C18A C17A H17C 109.1 . . ?
N2A C17A H17D 109.1 . . ?
C18A C17A H17D 109.1 . . ?
H17C C17A H17D 107.8 . . ?
C17A C18A H18D 109.5 . . ?
C17A C18A H18E 109.5 . . ?
H18D C18A H18E 109.5 . . ?
C17A C18A H18F 109.5 . . ?
H18D C18A H18F 109.5 . . ?
H18E C18A H18F 109.5 . . ?
N3A C19A C20A 113.33(15) . . ?
N3A C19A H19C 108.9 . . ?
C20A C19A H19C 108.9 . . ?
N3A C19A H19D 108.9 . . ?
C20A C19A H19D 108.9 . . ?
H19C C19A H19D 107.7 . . ?
C19A C20A H20D 109.5 . . ?
C19A C20A H20E 109.5 . . ?
H20D C20A H20E 109.5 . . ?
C19A C20A H20F 109.5 . . ?
H20D C20A H20F 109.5 . . ?
H20E C20A H20F 109.5 . . ?
C1S O1S H1S 105(2) . . ?
O1S C1S C2S 112.79(18) . . ?
O1S C1S H1SB 109.0 . . ?
C2S C1S H1SB 109.0 . . ?
O1S C1S H1SC 109.0 . . ?
C2S C1S H1SC 109.0 . . ?
H1SB C1S H1SC 107.8 . . ?
C1S C2S H2SA 109.5 . . ?
C1S C2S H2SB 109.5 . . ?
H2SA C2S H2SB 109.5 . . ?
C1S C2S H2SC 109.5 . . ?
H2SA C2S H2SC 109.5 . . ?
H2SB C2S H2SC 109.5 . . ?
C1SA O1SA H1SA 116.3 . . ?
O1SA C1SA C2SA 107.0(11) . . ?
O1SA C1SA H1SD 110.3 . . ?
C2SA C1SA H1SD 110.3 . . ?
O1SA C1SA H1SE 110.3 . . ?
C2SA C1SA H1SE 110.3 . . ?
H1SD C1SA H1SE 108.6 . . ?
C1SA C2SA H2SD 109.5 . . ?
C1SA C2SA H2SE 109.5 . . ?
H2SD C2SA H2SE 109.5 . . ?
C1SA C2SA H2SF 109.5 . . ?
H2SD C2SA H2SF 109.5 . . ?
H2SE C2SA H2SF 109.5 . . ?
C1S' O1S' H1S' 112.3 . . ?
O1S' C1S' C2S' 111.6(8) . . ?
O1S' C1S' H1SF 109.3 . . ?
C2S' C1S' H1SF 109.3 . . ?
O1S' C1S' H1SG 109.3 . . ?
C2S' C1S' H1SG 109.3 . . ?
H1SF C1S' H1SG 108.0 . . ?
C1S' C2S' H2SG 109.5 . . ?
C1S' C2S' H2SH 109.5 . . ?
H2SG C2S' H2SH 109.5 . . ?
C1S' C2S' H2SI 109.5 . . ?
H2SG C2S' H2SI 109.5 . . ?
H2SH C2S' H2SI 109.5 . . ?

loop_
_geom_bond_atom_site_label_1
_geom_bond_atom_site_label_2
_geom_bond_distance
_geom_bond_site_symmetry_2
_geom_bond_publ_flag
O1 C2 1.241(2) . ?
O2 C4 1.231(2) . ?
N1 C2 1.352(2) . ?
N1 C1 1.443(2) . ?
N1 H1N 0.85(2) . ?
N2 C2 1.352(2) . ?
N2 C17 1.457(2) . ?
N2 C3 1.467(2) . ?
N3 C4 1.365(2) . ?
N3 C3 1.448(2) . ?
N3 C19 1.468(2) . ?
N4 C4 1.360(2) . ?
N4 C1 1.458(2) . ?
N4 H4N 0.87(2) . ?
C1 C5 1.512(2) . ?
C1 C3 1.592(2) . ?
C3 C11 1.511(2) . ?
C5 C10 1.389(2) . ?
C5 C6 1.392(2) . ?
C6 C7 1.387(2) . ?
C6 H6A 0.9500 . ?
C7 C8 1.386(3) . ?
C7 H7A 0.9500 . ?
C8 C9 1.381(3) . ?
C8 H8A 0.9500 . ?
C9 C10 1.389(2) . ?
C9 H9A 0.9500 . ?
C10 H10A 0.9500 . ?
C11 C16 1.389(2) . ?
C11 C12 1.390(2) . ?
C12 C13 1.389(2) . ?
C12 H12A 0.9500 . ?
C13 C14 1.377(3) . ?
C13 H13A 0.9500 . ?
C14 C15 1.385(3) . ?
C14 H14A 0.9500 . ?
C15 C16 1.385(2) . ?
C15 H15A 0.9500 . ?
C16 H16A 0.9500 . ?
C17 C18 1.516(3) . ?
C17 H17A 0.9900 . ?
C17 H17B 0.9900 . ?
C18 H18A 0.9800 . ?
C18 H18B 0.9800 . ?
C18 H18C 0.9800 . ?
C19 C20 1.513(3) . ?
C19 H19A 0.9900 . ?
C19 H19B 0.9900 . ?
C20 H20A 0.9800 . ?
C20 H20B 0.9800 . ?
C20 H20C 0.9800 . ?
O1A C2A 1.230(2) . ?
O2A C4A 1.228(2) . ?
N1A C2A 1.367(2) . ?
N1A C1A 1.440(2) . ?
N1A H1NA 0.85(2) . ?
N2A C2A 1.356(2) . ?
N2A C17A 1.458(2) . ?
N2A C3A 1.464(2) . ?
N3A C4A 1.371(2) . ?
N3A C3A 1.449(2) . ?
N3A C19A 1.466(2) . ?
N4A C4A 1.350(2) . ?
N4A C1A 1.456(2) . ?
N4A H4NA 0.84(3) . ?
C1A C5A 1.511(2) . ?
C1A C3A 1.595(2) . ?
C3A C11A 1.513(2) . ?
C5A C6A 1.384(3) . ?
C5A C10A 1.390(3) . ?
C6A C7A 1.387(3) . ?
C6A H6AA 0.9500 . ?
C7A C8A 1.378(3) . ?
C7A H7AA 0.9500 . ?
C8A C9A 1.378(3) . ?
C8A H8AA 0.9500 . ?
C9A C10A 1.393(3) . ?
C9A H9AA 0.9500 . ?
C10A H10B 0.9500 . ?
C11A C12A 1.388(2) . ?
C11A C16A 1.392(2) . ?
C12A C13A 1.387(2) . ?
C12A H12B 0.9500 . ?
C13A C14A 1.376(3) . ?
C13A H13B 0.9500 . ?
C14A C15A 1.384(3) . ?
C14A H14B 0.9500 . ?
C15A C16A 1.385(2) . ?
C15A H15B 0.9500 . ?
C16A H16B 0.9500 . ?
C17A C18A 1.516(3) . ?
C17A H17C 0.9900 . ?
C17A H17D 0.9900 . ?
C18A H18D 0.9800 . ?
C18A H18E 0.9800 . ?
C18A H18F 0.9800 . ?
C19A C20A 1.511(2) . ?
C19A H19C 0.9900 . ?
C19A H19D 0.9900 . ?
C20A H20D 0.9800 . ?
C20A H20E 0.9800 . ?
C20A H20F 0.9800 . ?
O1S C1S 1.417(3) . ?
O1S H1S 0.81(3) . ?
C1S C2S 1.498(3) . ?
C1S H1SB 0.9900 . ?
C1S H1SC 0.9900 . ?
C2S H2SA 0.9800 . ?
C2S H2SB 0.9800 . ?
C2S H2SC 0.9800 . ?
O1SA C1SA 1.422(14) . ?
O1SA H1SA 0.8199 . ?
C1SA C2SA 1.552(18) . ?
C1SA H1SD 0.9900 . ?
C1SA H1SE 0.9900 . ?
C2SA H2SD 0.9800 . ?
C2SA H2SE 0.9800 . ?
C2SA H2SF 0.9800 . ?
O1S' C1S' 1.379(12) . ?
O1S' H1S' 0.8420 . ?
C1S' C2S' 1.463(17) . ?
C1S' H1SF 0.9900 . ?
C1S' H1SG 0.9900 . ?
C2S' H2SG 0.9800 . ?
C2S' H2SH 0.9800 . ?
C2S' H2SI 0.9800 . ?

loop_
_geom_torsion_atom_site_label_1
_geom_torsion_atom_site_label_2
_geom_torsion_atom_site_label_3
_geom_torsion_atom_site_label_4
_geom_torsion
_geom_torsion_site_symmetry_1
_geom_torsion_site_symmetry_2
_geom_torsion_site_symmetry_3
_geom_torsion_site_symmetry_4
_geom_torsion_publ_flag
C2 N1 C1 N4 -81.25(17) . . . . ?
C2 N1 C1 C5 149.75(14) . . . . ?
C2 N1 C1 C3 24.28(16) . . . . ?
C4 N4 C1 N1 126.18(15) . . . . ?
C4 N4 C1 C5 -104.89(16) . . . . ?
C4 N4 C1 C3 19.61(17) . . . . ?
C1 N1 C2 O1 166.17(15) . . . . ?
C1 N1 C2 N2 -14.45(18) . . . . ?
C17 N2 C2 O1 -6.3(2) . . . . ?
C3 N2 C2 O1 175.78(15) . . . . ?
C17 N2 C2 N1 174.33(14) . . . . ?
C3 N2 C2 N1 -3.61(18) . . . . ?
C4 N3 C3 N2 -83.02(16) . . . . ?
C19 N3 C3 N2 75.73(19) . . . . ?
C4 N3 C3 C11 148.41(14) . . . . ?
C19 N3 C3 C11 -52.8(2) . . . . ?
C4 N3 C3 C1 23.40(16) . . . . ?
C19 N3 C3 C1 -177.84(14) . . . . ?
C2 N2 C3 N3 125.43(14) . . . . ?
C17 N2 C3 N3 -52.4(2) . . . . ?
C2 N2 C3 C11 -105.56(15) . . . . ?
C17 N2 C3 C11 76.57(19) . . . . ?
C2 N2 C3 C1 17.56(16) . . . . ?
C17 N2 C3 C1 -160.31(14) . . . . ?
N1 C1 C3 N3 -140.46(12) . . . . ?
N4 C1 C3 N3 -24.72(14) . . . . ?
C5 C1 C3 N3 96.92(15) . . . . ?
N1 C1 C3 N2 -23.73(14) . . . . ?
N4 C1 C3 N2 92.01(13) . . . . ?
C5 C1 C3 N2 -146.35(13) . . . . ?
N1 C1 C3 C11 96.59(15) . . . . ?
N4 C1 C3 C11 -147.67(14) . . . . ?
C5 C1 C3 C11 -26.0(2) . . . . ?
C1 N4 C4 O2 174.01(16) . . . . ?
C1 N4 C4 N3 -6.32(19) . . . . ?
C3 N3 C4 O2 167.51(16) . . . . ?
C19 N3 C4 O2 7.9(3) . . . . ?
C3 N3 C4 N4 -12.16(19) . . . . ?
C19 N3 C4 N4 -171.79(15) . . . . ?
N1 C1 C5 C10 150.56(15) . . . . ?
N4 C1 C5 C10 21.5(2) . . . . ?
C3 C1 C5 C10 -92.93(18) . . . . ?
N1 C1 C5 C6 -30.4(2) . . . . ?
N4 C1 C5 C6 -159.38(14) . . . . ?
C3 C1 C5 C6 86.16(18) . . . . ?
C10 C5 C6 C7 -0.4(2) . . . . ?
C1 C5 C6 C7 -179.52(15) . . . . ?
C5 C6 C7 C8 0.3(3) . . . . ?
C6 C7 C8 C9 0.2(3) . . . . ?
C7 C8 C9 C10 -0.5(3) . . . . ?
C6 C5 C10 C9 0.0(2) . . . . ?
C1 C5 C10 C9 179.12(15) . . . . ?
C8 C9 C10 C5 0.5(3) . . . . ?
N3 C3 C11 C16 -36.1(2) . . . . ?
N2 C3 C11 C16 -165.47(14) . . . . ?
C1 C3 C11 C16 81.03(19) . . . . ?
N3 C3 C11 C12 147.36(15) . . . . ?
N2 C3 C11 C12 18.0(2) . . . . ?
C1 C3 C11 C12 -95.49(18) . . . . ?
C16 C11 C12 C13 1.3(3) . . . . ?
C3 C11 C12 C13 177.84(16) . . . . ?
C11 C12 C13 C14 0.1(3) . . . . ?
C12 C13 C14 C15 -1.0(3) . . . . ?
C13 C14 C15 C16 0.6(3) . . . . ?
C14 C15 C16 C11 0.8(3) . . . . ?
C12 C11 C16 C15 -1.7(3) . . . . ?
C3 C11 C16 C15 -178.32(16) . . . . ?
C2 N2 C17 C18 -80.84(19) . . . . ?
C3 N2 C17 C18 96.82(19) . . . . ?
C4 N3 C19 C20 -72.5(2) . . . . ?
C3 N3 C19 C20 131.06(17) . . . . ?
C2A N1A C1A N4A -85.18(17) . . . . ?
C2A N1A C1A C5A 144.37(14) . . . . ?
C2A N1A C1A C3A 21.44(17) . . . . ?
C4A N4A C1A N1A 122.72(15) . . . . ?
C4A N4A C1A C5A -107.17(16) . . . . ?
C4A N4A C1A C3A 14.71(17) . . . . ?
C17A N2A C2A O1A 4.3(3) . . . . ?
C3A N2A C2A O1A 174.52(16) . . . . ?
C17A N2A C2A N1A -173.80(14) . . . . ?
C3A N2A C2A N1A -3.55(19) . . . . ?
C1A N1A C2A O1A 169.42(16) . . . . ?
C1A N1A C2A N2A -12.53(19) . . . . ?
C4A N3A C3A N2A -83.49(16) . . . . ?
C19A N3A C3A N2A 73.47(19) . . . . ?
C4A N3A C3A C11A 146.53(14) . . . . ?
C19A N3A C3A C11A -56.5(2) . . . . ?
C4A N3A C3A C1A 23.43(16) . . . . ?
C19A N3A C3A C1A -179.62(14) . . . . ?
C2A N2A C3A N3A 123.80(15) . . . . ?
C17A N2A C3A N3A -66.36(19) . . . . ?
C2A N2A C3A C11A -105.69(15) . . . . ?
C17A N2A C3A C11A 64.1(2) . . . . ?
C2A N2A C3A C1A 15.83(16) . . . . ?
C17A N2A C3A C1A -174.33(14) . . . . ?
N1A C1A C3A N3A -138.53(13) . . . . ?
N4A C1A C3A N3A -21.77(15) . . . . ?
C5A C1A C3A N3A 99.54(15) . . . . ?
N1A C1A C3A N2A -21.36(15) . . . . ?
N4A C1A C3A N2A 95.39(13) . . . . ?
C5A C1A C3A N2A -143.29(14) . . . . ?
N1A C1A C3A C11A 98.87(15) . . . . ?
N4A C1A C3A C11A -144.38(14) . . . . ?
C5A C1A C3A C11A -23.06(19) . . . . ?
C1A N4A C4A O2A 178.34(17) . . . . ?
C1A N4A C4A N3A -1.0(2) . . . . ?
C3A N3A C4A O2A 165.26(16) . . . . ?
C19A N3A C4A O2A 7.3(3) . . . . ?
C3A N3A C4A N4A -15.39(19) . . . . ?
C19A N3A C4A N4A -173.36(14) . . . . ?
N1A C1A C5A C6A -31.9(2) . . . . ?
N4A C1A C5A C6A -162.41(15) . . . . ?
C3A C1A C5A C6A 84.02(19) . . . . ?
N1A C1A C5A C10A 154.84(16) . . . . ?
N4A C1A C5A C10A 24.4(2) . . . . ?
C3A C1A C5A C10A -89.20(19) . . . . ?
C10A C5A C6A C7A 1.6(3) . . . . ?
C1A C5A C6A C7A -171.72(17) . . . . ?
C5A C6A C7A C8A -1.1(3) . . . . ?
C6A C7A C8A C9A -0.2(3) . . . . ?
C7A C8A C9A C10A 1.0(3) . . . . ?
C6A C5A C10A C9A -0.8(3) . . . . ?
C1A C5A C10A C9A 172.40(17) . . . . ?
C8A C9A C10A C5A -0.5(3) . . . . ?
N3A C3A C11A C12A 152.19(15) . . . . ?
N2A C3A C11A C12A 21.5(2) . . . . ?
C1A C3A C11A C12A -91.71(18) . . . . ?
N3A C3A C11A C16A -33.1(2) . . . . ?
N2A C3A C11A C16A -163.84(14) . . . . ?
C1A C3A C11A C16A 82.96(18) . . . . ?
C16A C11A C12A C13A 0.3(2) . . . . ?
C3A C11A C12A C13A 175.04(15) . . . . ?
C11A C12A C13A C14A 0.2(3) . . . . ?
C12A C13A C14A C15A -0.3(3) . . . . ?
C13A C14A C15A C16A -0.1(3) . . . . ?
C14A C15A C16A C11A 0.6(3) . . . . ?
C12A C11A C16A C15A -0.7(3) . . . . ?
C3A C11A C16A C15A -175.47(16) . . . . ?
C2A N2A C17A C18A -85.57(19) . . . . ?
C3A N2A C17A C18A 105.52(18) . . . . ?
C4A N3A C19A C20A -77.5(2) . . . . ?
C3A N3A C19A C20A 127.81(17) . . . . ?
